data_4135401
loop_
_publ_author_name
'Gangadharappa, Sathish Chatnahalli'
'Maisuls, Iv\'an'
'Schwab, Dominik A.'
'K\"osters, Jutta'
'Doltsinis, Nikos L.'
'Strassert, Cristian A.'

_publ_section_title
;
 Compensation of Hybridization Defects in Phosphorescent Complexes with
 Pnictogen-Based Ligands-A Structural, Photophysical, and Theoretical
 Case-Study with Predictive Character.
;
_journal_issue 51
_journal_name_full 'Journal of the American Chemical Society'
_journal_page_first 21353
_journal_page_last 21367
_journal_paper_doi 10.1021/jacs.0c09467
_journal_volume 142
_journal_year 2020
_chemical_formula_sum 'C35.5 H36 Cl N7 Pt Sb'
_chemical_formula_weight 913.00
_space_group_crystal_system monoclinic
_space_group_IT_number 15
_space_group_name_Hall '-C 2yc'
_space_group_name_H-M_alt 'C 1 2/c 1'
_atom_sites_solution_hydrogens geom
_audit_creation_method SHELXL-2014/7
_cell_angle_alpha 90
_cell_angle_beta 116.7090(10)
_cell_angle_gamma 90
_cell_formula_units_Z 8
_cell_length_a 27.3367(14)
_cell_length_b 15.1157(8)
_cell_length_c 19.6084(10)
_cell_measurement_reflns_used 9313
_cell_measurement_temperature 100(2)
_cell_measurement_theta_max 30.12
_cell_measurement_theta_min 2.69
_cell_volume 7237.9(7)
_computing_cell_refinement 'SAINT V8.18C (Bruker AXS Inc.)'
_computing_data_collection 'APEX2 v2012.2-0'
_computing_data_reduction 'SAINT V8.18C (Bruker AXS Inc.)'
_computing_structure_refinement 'SHELXL-97 (Sheldrick, 2008)'
_computing_structure_solution 'SHELXS-97 (Sheldrick, 2008)'
_diffrn_ambient_temperature 100(2)
_diffrn_measured_fraction_theta_full 0.997
_diffrn_measured_fraction_theta_max 0.996
_diffrn_measurement_device_type 'Photon 100 CMOS-detector'
_diffrn_measurement_method 'omega scan'
_diffrn_radiation_type MoK\a
_diffrn_radiation_wavelength 0.71073
_diffrn_reflns_av_R_equivalents 0.0378
_diffrn_reflns_av_unetI/netI 0.0254
_diffrn_reflns_Laue_measured_fraction_full 0.997
_diffrn_reflns_Laue_measured_fraction_max 0.996
_diffrn_reflns_limit_h_max 38
_diffrn_reflns_limit_h_min -38
_diffrn_reflns_limit_k_max 21
_diffrn_reflns_limit_k_min -21
_diffrn_reflns_limit_l_max 27
_diffrn_reflns_limit_l_min -27
_diffrn_reflns_number 52487
_diffrn_reflns_point_group_measured_fraction_full 0.997
_diffrn_reflns_point_group_measured_fraction_max 0.996
_diffrn_reflns_theta_full 25.242
_diffrn_reflns_theta_max 30.125
_diffrn_reflns_theta_min 2.485
_diffrn_source MoK\a
_exptl_absorpt_coefficient_mu 4.716
_exptl_absorpt_correction_T_max 0.7460
_exptl_absorpt_correction_T_min 0.4486
_exptl_absorpt_correction_type multi-scan
_exptl_absorpt_process_details 'SADABS V2008/1 (Bruker AXS)'
_exptl_crystal_colour yellow
_exptl_crystal_density_diffrn 1.676
_exptl_crystal_description block
_exptl_crystal_F_000 3552
_exptl_crystal_size_max 0.300
_exptl_crystal_size_mid 0.220
_exptl_crystal_size_min 0.100
_refine_diff_density_max 4.486
_refine_diff_density_min -1.397
_refine_diff_density_rms 0.164
_refine_ls_extinction_method none
_refine_ls_goodness_of_fit_ref 1.173
_refine_ls_hydrogen_treatment constr
_refine_ls_matrix_type full
_refine_ls_number_parameters 440
_refine_ls_number_reflns 10625
_refine_ls_number_restraints 50
_refine_ls_restrained_S_all 1.178
_refine_ls_R_factor_all 0.0415
_refine_ls_R_factor_gt 0.0358
_refine_ls_shift/su_max 0.002
_refine_ls_shift/su_mean 0.000
_refine_ls_structure_factor_coef Fsqd
_refine_ls_weighting_details 'w=1/[\s^2^(Fo^2^)+(0.0222P)^2^+78.3202P] where P=(Fo^2^+2Fc^2^)/3'
_refine_ls_weighting_scheme calc
_refine_ls_wR_factor_gt 0.0827
_refine_ls_wR_factor_ref 0.0883
_reflns_Friedel_coverage 0.000
_reflns_number_gt 9635
_reflns_number_total 10625
_reflns_threshold_expression 'I > 2\s(I)'
_cod_data_source_file Ve23_sadC2c_a_[tBu_Sb].cif
_cod_data_source_block Ve23_sadC2c_a
_cod_depositor_comments 'Adding full bibliography for 4135398--4135402.cif.'
_cod_original_sg_symbol_H-M 'C 2/c'
_cod_original_formula_sum 'C35.50 H36 Cl N7 Pt Sb'
_cod_database_code 4135401
_shelx_shelxl_version_number 2014/7
_shelx_space_group_comment
;
The symmetry employed for this shelxl refinement is uniquely defined
by the following loop, which should always be used as a source of
symmetry information in preference to the above space-group names.
They are only intended as comments.
;
_shelx_estimated_absorpt_t_min 0.332
_shelx_estimated_absorpt_t_max 0.650

loop_
_space_group_symop_operation_xyz
'x, y, z'
'-x, y, -z+1/2'
'x+1/2, y+1/2, z'
'-x+1/2, y+1/2, -z+1/2'
'-x, -y, -z'
'x, -y, z-1/2'
'-x+1/2, -y+1/2, -z'
'x+1/2, -y+1/2, z-1/2'

loop_
_atom_site_label
_atom_site_type_symbol
_atom_site_fract_x
_atom_site_fract_y
_atom_site_fract_z
_atom_site_U_iso_or_equiv
_atom_site_adp_type
_atom_site_occupancy
_atom_site_site_symmetry_order
_atom_site_calc_flag
_atom_site_refinement_flags_posn
_atom_site_refinement_flags_adp
_atom_site_refinement_flags_occupancy
_atom_site_disorder_assembly
_atom_site_disorder_group
N1 N 0.23968(15) 0.4497(2) 0.3628(2) 0.0232(7) Uani 1 1 d . . . A 6
N2 N 0.25672(17) 0.5282(2) 0.3474(2) 0.0266(7) Uani 1 1 d . . . A 6
C3 C 0.2099(2) 0.5731(3) 0.3111(2) 0.0284(9) Uani 1 1 d . . . A 6
N4 N 0.16390(17) 0.5288(2) 0.3016(2) 0.0293(8) Uani 1 1 d . . . A 6
C5 C 0.18485(19) 0.4509(3) 0.3355(2) 0.0259(8) Uani 1 1 d . . . A 6
C6 C 0.15862(18) 0.3689(3) 0.3429(2) 0.0260(8) Uani 1 1 d . . . A 6
N7 N 0.19663(15) 0.3051(2) 0.37419(18) 0.0222(6) Uani 1 1 d . . . A 6
C8 C 0.10468(19) 0.3508(3) 0.3222(2) 0.0276(8) Uani 1 1 d . . . A 6
H8 H 0.0774 0.3953 0.3009 0.033 Uiso 1 1 calc R U . A 6
C9 C 0.0911(2) 0.2649(3) 0.3334(3) 0.0313(9) Uani 1 1 d . . . A 6
H9 H 0.0540 0.2512 0.3202 0.038 Uiso 1 1 calc R U . A 6
C10 C 0.13045(18) 0.1988(3) 0.3634(2) 0.0263(8) Uani 1 1 d . . . A 6
H10 H 0.1205 0.1402 0.3694 0.032 Uiso 1 1 calc R U . A 6
C11 C 0.18496(17) 0.2206(3) 0.3845(2) 0.0215(7) Uani 1 1 d . . . A 6
C12 C 0.23372(17) 0.1663(2) 0.4157(2) 0.0214(7) Uani 1 1 d . . . A 6
N13 N 0.23872(15) 0.0784(2) 0.4223(2) 0.0239(7) Uani 1 1 d . . . A 6
C14 C 0.29356(18) 0.0675(3) 0.4475(2) 0.0244(8) Uani 1 1 d . . . A 6
N15 N 0.32166(15) 0.1432(2) 0.45641(19) 0.0236(7) Uani 1 1 d . . . A 6
N16 N 0.28241(14) 0.2070(2) 0.43543(18) 0.0207(6) Uani 1 1 d . . . A 6
C17 C 0.2110(2) 0.6682(3) 0.2862(3) 0.0333(10) Uani 1 1 d . . . A 6
C18 C 0.2612(3) 0.6859(4) 0.2759(4) 0.0500(15) Uani 1 1 d . . . A 6
H18A H 0.2939 0.6770 0.3246 0.075 Uiso 1 1 calc R U . A 6
H18B H 0.2604 0.7470 0.2587 0.075 Uiso 1 1 calc R U . A 6
H18C H 0.2622 0.6451 0.2376 0.075 Uiso 1 1 calc R U . A 6
C19 C 0.2084(4) 0.7283(4) 0.3470(4) 0.078(3) Uani 1 1 d . . . A 6
H19A H 0.2402 0.7169 0.3962 0.117 Uiso 1 1 calc R U . A 6
H19B H 0.1747 0.7163 0.3514 0.117 Uiso 1 1 calc R U . A 6
H19C H 0.2088 0.7903 0.3326 0.117 Uiso 1 1 calc R U . A 6
C20 C 0.1597(3) 0.6852(4) 0.2097(4) 0.0532(16) Uani 1 1 d . . . A 6
H20A H 0.1597 0.7467 0.1940 0.080 Uiso 1 1 calc R U . A 6
H20B H 0.1267 0.6742 0.2162 0.080 Uiso 1 1 calc R U . A 6
H20C H 0.1601 0.6454 0.1705 0.080 Uiso 1 1 calc R U . A 6
C21 C 0.3200(2) -0.0224(3) 0.4569(3) 0.0304(9) Uani 1 1 d . . . A 6
C22 C 0.3817(3) -0.0148(4) 0.5058(5) 0.066(2) Uani 1 1 d . . . A 6
H22A H 0.3970 0.0252 0.4811 0.100 Uiso 1 1 calc R U . A 6
H22B H 0.3985 -0.0734 0.5117 0.100 Uiso 1 1 calc R U . A 6
H22C H 0.3892 0.0086 0.5562 0.100 Uiso 1 1 calc R U . A 6
C23 C 0.3084(3) -0.0569(3) 0.3774(3) 0.0453(13) Uani 1 1 d . . . A 6
H23A H 0.2688 -0.0612 0.3455 0.068 Uiso 1 1 calc R U . A 6
H23B H 0.3251 -0.1154 0.3822 0.068 Uiso 1 1 calc R U . A 6
H23C H 0.3240 -0.0159 0.3536 0.068 Uiso 1 1 calc R U . A 6
C24 C 0.2950(3) -0.0859(3) 0.4934(3) 0.0428(13) Uani 1 1 d . . . A 6
H24A H 0.3029 -0.0647 0.5446 0.064 Uiso 1 1 calc R U . A 6
H24B H 0.3108 -0.1450 0.4972 0.064 Uiso 1 1 calc R U . A 6
H24C H 0.2553 -0.0887 0.4618 0.064 Uiso 1 1 calc R U . A 6
Pt25 Pt 0.27576(2) 0.33586(2) 0.40796(2) 0.01889(5) Uani 1 1 d . . . A 6
Sb26 Sb 0.37114(2) 0.39359(2) 0.44831(2) 0.02037(6) Uani 1 1 d . . . A 6
C27 C 0.38134(17) 0.5223(3) 0.4955(2) 0.0228(7) Uani 1 1 d . . . A 6
C28 C 0.3520(2) 0.5469(3) 0.5347(3) 0.0317(9) Uani 1 1 d . . . A 6
H28 H 0.3288 0.5055 0.5426 0.038 Uiso 1 1 calc R U . A 6
C29 C 0.3569(2) 0.6330(3) 0.5623(3) 0.0390(11) Uani 1 1 d . . . A 6
H29 H 0.3374 0.6500 0.5899 0.047 Uiso 1 1 calc R U . A 6
C30 C 0.3898(2) 0.6937(3) 0.5501(3) 0.0341(10) Uani 1 1 d . . . A 6
H30 H 0.3930 0.7521 0.5696 0.041 Uiso 1 1 calc R U . A 6
C31 C 0.4180(2) 0.6696(3) 0.5093(3) 0.0317(9) Uani 1 1 d . . . A 6
H31 H 0.4399 0.7118 0.4997 0.038 Uiso 1 1 calc R U . A 6
C32 C 0.41423(19) 0.5831(3) 0.4825(3) 0.0284(8) Uani 1 1 d . . . A 6
H32 H 0.4341 0.5659 0.4554 0.034 Uiso 1 1 calc R U . A 6
C33 C 0.39273(17) 0.4170(3) 0.3586(2) 0.0214(7) Uani 1 1 d . . . A 6
C34 C 0.35651(18) 0.4624(3) 0.2938(2) 0.0259(8) Uani 1 1 d . . . A 6
H34 H 0.3219 0.4808 0.2893 0.031 Uiso 1 1 calc R U . A 6
C35 C 0.3708(2) 0.4809(3) 0.2359(3) 0.0318(9) Uani 1 1 d . . . A 6
H35 H 0.3460 0.5116 0.1914 0.038 Uiso 1 1 calc R U . A 6
C36 C 0.4215(2) 0.4542(4) 0.2430(3) 0.0359(10) Uani 1 1 d . . . A 6
H36 H 0.4316 0.4672 0.2036 0.043 Uiso 1 1 calc R U . A 6
C37 C 0.4575(2) 0.4086(3) 0.3074(3) 0.0332(9) Uani 1 1 d . . . A 6
H37 H 0.4921 0.3903 0.3120 0.040 Uiso 1 1 calc R U . A 6
C38 C 0.44295(18) 0.3897(3) 0.3654(2) 0.0277(8) Uani 1 1 d . . . A 6
H38 H 0.4675 0.3581 0.4095 0.033 Uiso 1 1 calc R U . A 6
C39 C 0.44105(18) 0.3248(3) 0.5272(2) 0.0252(8) Uani 1 1 d . . . A 6
C40 C 0.48352(19) 0.3699(3) 0.5873(2) 0.0298(9) Uani 1 1 d . . . A 6
H40 H 0.4807 0.4317 0.5936 0.036 Uiso 1 1 calc R U . A 6
C41 C 0.5298(2) 0.3239(4) 0.6375(3) 0.0388(11) Uani 1 1 d . . . A 6
H41 H 0.5582 0.3542 0.6788 0.047 Uiso 1 1 calc R U . A 6
C42 C 0.5349(2) 0.2346(4) 0.6278(3) 0.0388(11) Uani 1 1 d . . . A 6
H42 H 0.5671 0.2039 0.6614 0.047 Uiso 1 1 calc R U . A 6
C43 C 0.4927(2) 0.1897(3) 0.5687(3) 0.0387(11) Uani 1 1 d . . . A 6
H43 H 0.4961 0.1280 0.5626 0.046 Uiso 1 1 calc R U . A 6
C44 C 0.44580(19) 0.2336(3) 0.5185(3) 0.0305(9) Uani 1 1 d . . . A 6
H44 H 0.4171 0.2022 0.4785 0.037 Uiso 1 1 calc R U . A 6
C3L C 0.029(5) 0.534(3) 0.186(5) 0.156(19) Uiso 0.158(8) 1 d D U P B 3
Cl5L Cl 0.0418(11) 0.5403(18) 0.1058(16) 0.134(10) Uiso 0.158(8) 1 d D U P B 3
Cl6L Cl 0.007(2) 0.638(3) 0.202(3) 0.269(19) Uiso 0.158(8) 1 d D U P B 3
C4L C 0.004(3) 0.554(3) 0.185(7) 0.21(2) Uiso 0.212(7) 1 d D U P C 4
Cl7L Cl 0.0572(7) 0.4938(11) 0.1790(10) 0.121(6) Uiso 0.212(7) 1 d D U P C 4
Cl8L Cl 0.0047(8) 0.6588(11) 0.1469(12) 0.133(7) Uiso 0.212(7) 1 d D U P C 4
C2L C 0.052(2) 0.543(9) 0.2320(16) 0.16(2) Uiso 0.131(7) 1 d D U P D 2
Cl3L Cl 0.0000 0.497(3) 0.2500 0.32(2) Uiso 0.262(13) 2 d DS U P D 2
Cl4L Cl 0.0287(8) 0.5625(14) 0.1338(11) 0.084(6) Uiso 0.131(7) 1 d D U P D 2

loop_
_atom_site_aniso_label
_atom_site_aniso_U_11
_atom_site_aniso_U_22
_atom_site_aniso_U_33
_atom_site_aniso_U_23
_atom_site_aniso_U_13
_atom_site_aniso_U_12
N1 0.0352(18) 0.0130(14) 0.0238(16) 0.0007(12) 0.0156(14) -0.0032(13)
N2 0.046(2) 0.0142(14) 0.0242(16) 0.0008(12) 0.0199(16) -0.0032(14)
C3 0.050(3) 0.0176(17) 0.0230(18) 0.0013(14) 0.0209(19) -0.0006(17)
N4 0.046(2) 0.0211(16) 0.0241(17) 0.0043(13) 0.0182(16) 0.0072(15)
C5 0.042(2) 0.0162(17) 0.0216(18) 0.0012(14) 0.0165(17) 0.0021(16)
C6 0.034(2) 0.0247(19) 0.0200(17) -0.0001(15) 0.0129(16) 0.0009(16)
N7 0.0339(18) 0.0174(14) 0.0162(14) -0.0006(11) 0.0121(13) -0.0003(13)
C8 0.033(2) 0.027(2) 0.0218(18) -0.0004(15) 0.0115(16) 0.0002(17)
C9 0.036(2) 0.034(2) 0.0244(19) -0.0015(17) 0.0138(18) -0.0058(18)
C10 0.034(2) 0.0263(19) 0.0207(18) -0.0028(15) 0.0136(16) -0.0080(16)
C11 0.033(2) 0.0179(16) 0.0145(15) -0.0012(13) 0.0116(14) -0.0054(14)
C12 0.032(2) 0.0165(16) 0.0168(16) -0.0013(12) 0.0123(15) -0.0050(14)
N13 0.0354(18) 0.0159(14) 0.0216(15) -0.0012(12) 0.0139(14) -0.0049(13)
C14 0.038(2) 0.0152(16) 0.0197(17) 0.0012(13) 0.0128(16) -0.0008(15)
N15 0.0323(18) 0.0162(14) 0.0206(15) 0.0000(12) 0.0104(14) -0.0015(13)
N16 0.0305(17) 0.0151(14) 0.0164(14) 0.0007(11) 0.0105(12) -0.0020(12)
C17 0.054(3) 0.0175(18) 0.036(2) 0.0015(16) 0.027(2) 0.0015(18)
C18 0.067(4) 0.030(2) 0.061(4) 0.020(3) 0.036(3) 0.002(3)
C19 0.186(9) 0.019(2) 0.073(4) -0.005(3) 0.097(6) -0.005(4)
C20 0.074(4) 0.035(3) 0.051(3) 0.023(3) 0.028(3) 0.016(3)
C21 0.043(2) 0.0149(17) 0.031(2) 0.0017(15) 0.0152(19) 0.0042(16)
C22 0.043(3) 0.027(3) 0.101(6) -0.007(3) 0.008(3) 0.011(2)
C23 0.082(4) 0.023(2) 0.044(3) 0.001(2) 0.040(3) 0.009(2)
C24 0.077(4) 0.0179(19) 0.046(3) 0.0064(19) 0.039(3) 0.004(2)
Pt25 0.02957(8) 0.01212(7) 0.01702(7) -0.00068(4) 0.01229(6) -0.00331(5)
Sb26 0.02940(13) 0.01578(11) 0.01800(11) -0.00125(8) 0.01249(10) -0.00478(9)
C27 0.033(2) 0.0153(16) 0.0217(17) -0.0012(13) 0.0133(16) -0.0025(14)
C28 0.046(3) 0.0210(19) 0.039(2) -0.0067(17) 0.029(2) -0.0065(18)
C29 0.056(3) 0.027(2) 0.045(3) -0.013(2) 0.032(3) -0.006(2)
C30 0.043(3) 0.0146(17) 0.037(2) -0.0034(16) 0.011(2) -0.0036(17)
C31 0.036(2) 0.0192(19) 0.040(2) -0.0008(17) 0.016(2) -0.0071(16)
C32 0.033(2) 0.0215(19) 0.033(2) -0.0045(16) 0.0174(18) -0.0069(16)
C33 0.0301(19) 0.0168(16) 0.0198(16) -0.0028(13) 0.0135(15) -0.0046(14)
C34 0.029(2) 0.0261(19) 0.0251(19) 0.0027(15) 0.0149(16) 0.0038(16)
C35 0.040(2) 0.033(2) 0.028(2) 0.0107(18) 0.0192(19) 0.0075(19)
C36 0.046(3) 0.041(3) 0.032(2) 0.007(2) 0.027(2) 0.004(2)
C37 0.034(2) 0.038(2) 0.034(2) 0.0028(19) 0.0206(19) 0.0018(19)
C38 0.028(2) 0.032(2) 0.0225(18) 0.0004(16) 0.0113(16) -0.0041(17)
C39 0.032(2) 0.0255(19) 0.0194(17) 0.0006(14) 0.0128(16) -0.0055(16)
C40 0.035(2) 0.031(2) 0.0228(19) -0.0026(16) 0.0130(17) -0.0136(18)
C41 0.037(2) 0.051(3) 0.026(2) 0.001(2) 0.0117(19) -0.014(2)
C42 0.035(2) 0.044(3) 0.032(2) 0.010(2) 0.011(2) 0.001(2)
C43 0.044(3) 0.030(2) 0.038(3) 0.008(2) 0.015(2) 0.003(2)
C44 0.032(2) 0.026(2) 0.030(2) 0.0001(17) 0.0111(18) -0.0038(17)

loop_
_atom_type_symbol
_atom_type_description
_atom_type_scat_dispersion_real
_atom_type_scat_dispersion_imag
_atom_type_scat_source
C C 0.0033 0.0016 'International Tables Vol C Tables 4.2.6.8 and 6.1.1.4'
H H 0.0000 0.0000 'International Tables Vol C Tables 4.2.6.8 and 6.1.1.4'
N N 0.0061 0.0033 'International Tables Vol C Tables 4.2.6.8 and 6.1.1.4'
Pt Pt -1.7033 8.3905 'International Tables Vol C Tables 4.2.6.8 and 6.1.1.4'
Sb Sb -0.5866 1.5461 'International Tables Vol C Tables 4.2.6.8 and 6.1.1.4'
Cl Cl 0.1484 0.1585 'International Tables Vol C Tables 4.2.6.8 and 6.1.1.4'

loop_
_geom_angle_atom_site_label_1
_geom_angle_atom_site_label_2
_geom_angle_atom_site_label_3
_geom_angle
_geom_angle_site_symmetry_1
_geom_angle_site_symmetry_3
_geom_angle_publ_flag
C5 N1 N2 109.3(3) . . ?
C5 N1 Pt25 115.6(3) . . ?
N2 N1 Pt25 134.9(3) . . ?
C3 N2 N1 102.8(4) . . ?
N2 C3 N4 115.3(4) . . ?
N2 C3 C17 120.0(4) . . ?
N4 C3 C17 124.7(4) . . ?
C5 N4 C3 101.6(4) . . ?
N1 C5 N4 111.1(4) . . ?
N1 C5 C6 116.9(4) . . ?
N4 C5 C6 131.8(4) . . ?
N7 C6 C8 120.0(4) . . ?
N7 C6 C5 109.8(4) . . ?
C8 C6 C5 130.3(4) . . ?
C6 N7 C11 124.0(4) . . ?
C6 N7 Pt25 118.6(3) . . ?
C11 N7 Pt25 117.4(3) . . ?
C6 C8 C9 117.8(4) . . ?
C6 C8 H8 121.1 . . ?
C9 C8 H8 121.1 . . ?
C10 C9 C8 121.8(4) . . ?
C10 C9 H9 119.1 . . ?
C8 C9 H9 119.1 . . ?
C9 C10 C11 118.4(4) . . ?
C9 C10 H10 120.8 . . ?
C11 C10 H10 120.8 . . ?
N7 C11 C10 118.1(4) . . ?
N7 C11 C12 111.4(4) . . ?
C10 C11 C12 130.5(4) . . ?
N13 C12 N16 112.3(4) . . ?
N13 C12 C11 129.8(4) . . ?
N16 C12 C11 117.6(3) . . ?
C12 N13 C14 101.8(3) . . ?
N15 C14 N13 114.5(4) . . ?
N15 C14 C21 122.4(4) . . ?
N13 C14 C21 122.8(4) . . ?
C14 N15 N16 103.7(3) . . ?
C12 N16 N15 107.7(3) . . ?
C12 N16 Pt25 113.9(3) . . ?
N15 N16 Pt25 137.1(3) . . ?
C18 C17 C3 111.2(4) . . ?
C18 C17 C19 111.4(5) . . ?
C3 C17 C19 107.3(4) . . ?
C18 C17 C20 109.1(5) . . ?
C3 C17 C20 109.2(4) . . ?
C19 C17 C20 108.6(6) . . ?
C17 C18 H18A 109.5 . . ?
C17 C18 H18B 109.5 . . ?
H18A C18 H18B 109.5 . . ?
C17 C18 H18C 109.5 . . ?
H18A C18 H18C 109.5 . . ?
H18B C18 H18C 109.5 . . ?
C17 C19 H19A 109.5 . . ?
C17 C19 H19B 109.5 . . ?
H19A C19 H19B 109.5 . . ?
C17 C19 H19C 109.5 . . ?
H19A C19 H19C 109.5 . . ?
H19B C19 H19C 109.5 . . ?
C17 C20 H20A 109.5 . . ?
C17 C20 H20B 109.5 . . ?
H20A C20 H20B 109.5 . . ?
C17 C20 H20C 109.5 . . ?
H20A C20 H20C 109.5 . . ?
H20B C20 H20C 109.5 . . ?
C14 C21 C22 110.0(4) . . ?
C14 C21 C24 109.4(4) . . ?
C22 C21 C24 110.7(5) . . ?
C14 C21 C23 108.2(4) . . ?
C22 C21 C23 109.2(5) . . ?
C24 C21 C23 109.3(4) . . ?
C21 C22 H22A 109.5 . . ?
C21 C22 H22B 109.5 . . ?
H22A C22 H22B 109.5 . . ?
C21 C22 H22C 109.5 . . ?
H22A C22 H22C 109.5 . . ?
H22B C22 H22C 109.5 . . ?
C21 C23 H23A 109.5 . . ?
C21 C23 H23B 109.5 . . ?
H23A C23 H23B 109.5 . . ?
C21 C23 H23C 109.5 . . ?
H23A C23 H23C 109.5 . . ?
H23B C23 H23C 109.5 . . ?
C21 C24 H24A 109.5 . . ?
C21 C24 H24B 109.5 . . ?
H24A C24 H24B 109.5 . . ?
C21 C24 H24C 109.5 . . ?
H24A C24 H24C 109.5 . . ?
H24B C24 H24C 109.5 . . ?
N1 Pt25 N16 158.23(14) . . ?
N1 Pt25 N7 78.95(14) . . ?
N16 Pt25 N7 79.52(14) . . ?
N1 Pt25 Sb26 94.40(10) . . ?
N16 Pt25 Sb26 107.22(10) . . ?
N7 Pt25 Sb26 173.09(10) . . ?
C39 Sb26 C27 103.51(16) . . ?
C39 Sb26 C33 101.05(16) . . ?
C27 Sb26 C33 100.25(15) . . ?
C39 Sb26 Pt25 121.87(11) . . ?
C27 Sb26 Pt25 111.73(12) . . ?
C33 Sb26 Pt25 115.61(11) . . ?
C32 C27 C28 120.6(4) . . ?
C32 C27 Sb26 119.8(3) . . ?
C28 C27 Sb26 119.5(3) . . ?
C27 C28 C29 119.1(4) . . ?
C27 C28 H28 120.5 . . ?
C29 C28 H28 120.5 . . ?
C30 C29 C28 120.8(5) . . ?
C30 C29 H29 119.6 . . ?
C28 C29 H29 119.6 . . ?
C29 C30 C31 120.0(4) . . ?
C29 C30 H30 120.0 . . ?
C31 C30 H30 120.0 . . ?
C30 C31 C32 119.8(4) . . ?
C30 C31 H31 120.1 . . ?
C32 C31 H31 120.1 . . ?
C27 C32 C31 119.7(4) . . ?
C27 C32 H32 120.1 . . ?
C31 C32 H32 120.1 . . ?
C38 C33 C34 120.3(4) . . ?
C38 C33 Sb26 120.3(3) . . ?
C34 C33 Sb26 119.4(3) . . ?
C35 C34 C33 120.1(4) . . ?
C35 C34 H34 120.0 . . ?
C33 C34 H34 120.0 . . ?
C34 C35 C36 119.7(4) . . ?
C34 C35 H35 120.2 . . ?
C36 C35 H35 120.2 . . ?
C37 C36 C35 120.2(4) . . ?
C37 C36 H36 119.9 . . ?
C35 C36 H36 119.9 . . ?
C36 C37 C38 120.0(4) . . ?
C36 C37 H37 120.0 . . ?
C38 C37 H37 120.0 . . ?
C33 C38 C37 119.7(4) . . ?
C33 C38 H38 120.1 . . ?
C37 C38 H38 120.1 . . ?
C44 C39 C40 119.5(4) . . ?
C44 C39 Sb26 119.8(3) . . ?
C40 C39 Sb26 120.7(3) . . ?
C41 C40 C39 119.8(5) . . ?
C41 C40 H40 120.1 . . ?
C39 C40 H40 120.1 . . ?
C42 C41 C40 120.5(5) . . ?
C42 C41 H41 119.8 . . ?
C40 C41 H41 119.8 . . ?
C41 C42 C43 119.7(5) . . ?
C41 C42 H42 120.1 . . ?
C43 C42 H42 120.1 . . ?
C44 C43 C42 121.0(5) . . ?
C44 C43 H43 119.5 . . ?
C42 C43 H43 119.5 . . ?
C43 C44 C39 119.4(4) . . ?
C43 C44 H44 120.3 . . ?
C39 C44 H44 120.3 . . ?
Cl5L C3L Cl6L 109.6(14) . . ?
C3L Cl6L Cl6L 112.1(19) . 2 ?
Cl7L C4L Cl8L 106.3(12) . . ?
Cl3L C2L Cl4L 111.0(13) . . ?
C2L Cl3L C2L 133(10) . 2 ?

loop_
_geom_bond_atom_site_label_1
_geom_bond_atom_site_label_2
_geom_bond_distance
_geom_bond_site_symmetry_2
_geom_bond_publ_flag
N1 C5 1.346(6) . ?
N1 N2 1.358(4) . ?
N1 Pt25 1.982(3) . ?
N2 C3 1.336(6) . ?
C3 N4 1.363(6) . ?
C3 C17 1.522(6) . ?
N4 C5 1.347(5) . ?
C5 C6 1.472(6) . ?
C6 N7 1.347(5) . ?
C6 C8 1.370(6) . ?
N7 C11 1.353(5) . ?
N7 Pt25 2.012(4) . ?
C8 C9 1.395(6) . ?
C8 H8 0.9500 . ?
C9 C10 1.390(7) . ?
C9 H9 0.9500 . ?
C10 C11 1.395(6) . ?
C10 H10 0.9500 . ?
C11 C12 1.447(6) . ?
C12 N13 1.336(5) . ?
C12 N16 1.356(5) . ?
N13 C14 1.361(6) . ?
C14 N15 1.346(5) . ?
C14 C21 1.510(6) . ?
N15 N16 1.361(5) . ?
N16 Pt25 2.008(3) . ?
C17 C18 1.499(8) . ?
C17 C19 1.526(7) . ?
C17 C20 1.546(8) . ?
C18 H18A 0.9800 . ?
C18 H18B 0.9800 . ?
C18 H18C 0.9800 . ?
C19 H19A 0.9800 . ?
C19 H19B 0.9800 . ?
C19 H19C 0.9800 . ?
C20 H20A 0.9800 . ?
C20 H20B 0.9800 . ?
C20 H20C 0.9800 . ?
C21 C22 1.525(8) . ?
C21 C24 1.530(7) . ?
C21 C23 1.537(7) . ?
C22 H22A 0.9800 . ?
C22 H22B 0.9800 . ?
C22 H22C 0.9800 . ?
C23 H23A 0.9800 . ?
C23 H23B 0.9800 . ?
C23 H23C 0.9800 . ?
C24 H24A 0.9800 . ?
C24 H24B 0.9800 . ?
C24 H24C 0.9800 . ?
Pt25 Sb26 2.5163(3) . ?
Sb26 C39 2.114(4) . ?
Sb26 C27 2.119(4) . ?
Sb26 C33 2.121(4) . ?
C27 C32 1.387(6) . ?
C27 C28 1.389(6) . ?
C28 C29 1.392(6) . ?
C28 H28 0.9500 . ?
C29 C30 1.379(7) . ?
C29 H29 0.9500 . ?
C30 C31 1.388(7) . ?
C30 H30 0.9500 . ?
C31 C32 1.396(6) . ?
C31 H31 0.9500 . ?
C32 H32 0.9500 . ?
C33 C38 1.382(6) . ?
C33 C34 1.391(6) . ?
C34 C35 1.386(6) . ?
C34 H34 0.9500 . ?
C35 C36 1.389(7) . ?
C35 H35 0.9500 . ?
C36 C37 1.386(7) . ?
C36 H36 0.9500 . ?
C37 C38 1.393(6) . ?
C37 H37 0.9500 . ?
C38 H38 0.9500 . ?
C39 C44 1.403(6) . ?
C39 C40 1.404(6) . ?
C40 C41 1.392(7) . ?
C40 H40 0.9500 . ?
C41 C42 1.378(8) . ?
C41 H41 0.9500 . ?
C42 C43 1.391(8) . ?
C42 H42 0.9500 . ?
C43 C44 1.384(7) . ?
C43 H43 0.9500 . ?
C44 H44 0.9500 . ?
C3L Cl5L 1.761(13) . ?
C3L Cl6L 1.763(13) . ?
Cl6L Cl6L 2.08(8) 2 ?
C4L Cl7L 1.747(13) . ?
C4L Cl8L 1.755(13) . ?
C2L Cl3L 1.759(14) . ?
C2L Cl4L 1.760(13) . ?
Cl3L C2L 1.759(14) 2 ?
